data_7120053
loop_
_publ_author_name
'Dai, Fangna'
'Fan, Weidong'
'Yuan, Xue'
'Huang, Zhaodi'
'Wang, Yutong'
'Xin, Xuelian'
'Lin, Huan'
'Zhang, Liangliang'
'Wang, Rongming'
'Sun, Daofeng'

_publ_section_title
;
 A Non-interpenetrating Lead-Organic Framework with Large Channels Based
 on 1D Tube-Shaped SBUs
;
_journal_name_full 'Chem. Commun.'
_journal_paper_doi 10.1039/C7CC02134H
_journal_year 2017
_chemical_formula_sum 'C20 H25 Cl N O5 Pb1.5'
_chemical_formula_weight 705.65
_chemical_name_systematic
;
 ?
;
_space_group_IT_number 87
_symmetry_cell_setting tetragonal
_symmetry_space_group_name_Hall '-I 4'
_symmetry_space_group_name_H-M 'I 4/m'
_atom_sites_solution_hydrogens none
_atom_sites_solution_primary direct
_atom_sites_solution_secondary difmap
_audit_creation_method SHELXL-97
_audit_update_record
;
2017-03-21 deposited with the CCDC.
2017-04-26 downloaded from the CCDC.
;
_cell_angle_alpha 90.00
_cell_angle_beta 90.00
_cell_angle_gamma 90.00
_cell_formula_units_Z 8
_cell_length_a 33.2401(4)
_cell_length_b 33.2401(4)
_cell_length_c 5.88940(10)
_cell_measurement_reflns_used 9823
_cell_measurement_temperature 293(2)
_cell_measurement_theta_max 67.03
_cell_measurement_theta_min 3.76
_cell_volume 6507.22(16)
_computing_cell_refinement
;
CrysAlis RED, Oxford Diffraction Ltd.,
Version 1.171.32.29 (release 10-06-2008 CrysAlis171 .NET)
(compiled Jun 10 2008,16:49:55)
;
_computing_data_collection
;
CrysAlis CCD, Oxford Diffraction Ltd.,
Version 1.171.32.29 (release 10-06-2008 CrysAlis171 .NET)
(compiled Jun 10 2008,16:49:55)
;
_computing_data_reduction
;
CrysAlis RED, Oxford Diffraction Ltd.,
Version 1.171.32.29 (release 10-06-2008 CrysAlis171 .NET)
(compiled Jun 10 2008,16:49:55)
;
_computing_structure_refinement 'SHELXL-97 (Sheldrick, 2008)'
_computing_structure_solution 'SHELXS-97 (Sheldrick, 2008)'
_diffrn_ambient_temperature 293(2)
_diffrn_detector_area_resol_mean none
_diffrn_measured_fraction_theta_full 0.999
_diffrn_measured_fraction_theta_max 0.999
_diffrn_measurement_device_type 'Oxford Diffraction Gemini CCD'
_diffrn_measurement_method '\w & \p scans'
_diffrn_radiation_monochromator graphite
_diffrn_radiation_source 'fine-focus sealed tube'
_diffrn_radiation_type CuK\a
_diffrn_radiation_wavelength 1.54184
_diffrn_reflns_av_R_equivalents 0.0429
_diffrn_reflns_av_sigmaI/netI 0.0442
_diffrn_reflns_limit_h_max 39
_diffrn_reflns_limit_h_min -39
_diffrn_reflns_limit_k_max 26
_diffrn_reflns_limit_k_min -38
_diffrn_reflns_limit_l_max 7
_diffrn_reflns_limit_l_min -5
_diffrn_reflns_number 9614
_diffrn_reflns_theta_full 67.03
_diffrn_reflns_theta_max 67.03
_diffrn_reflns_theta_min 3.76
_diffrn_standards_decay_% none
_diffrn_standards_interval_count none
_diffrn_standards_interval_time none
_diffrn_standards_number none
_exptl_absorpt_coefficient_mu 15.914
_exptl_absorpt_correction_T_max 0.2510
_exptl_absorpt_correction_T_min 0.0352
_exptl_absorpt_correction_type analytical
_exptl_absorpt_process_details
;
CrysAlis RED, Oxford Diffraction Ltd.,
Version 1.171.32.29 (release 10-06-2008 CrysAlis171 .NET)
(compiled Jun 10 2008,16:49:55)
Analytical numeric absorption correction using a multifaceted crystal
            model based on expressions derived by R.C. Clark & J.S. Reid.
(Clark, R. C. & Reid, J. S. (1995). Acta Cryst. A51, 887-897)
;
_exptl_crystal_colour Red
_exptl_crystal_density_diffrn 1.441
_exptl_crystal_density_meas ?
_exptl_crystal_density_method 'not measured'
_exptl_crystal_description Block
_exptl_crystal_F_000 2656
_exptl_crystal_size_max 0.1
_exptl_crystal_size_mid 0.1
_exptl_crystal_size_min 0.1
_refine_diff_density_max 3.167
_refine_diff_density_min -4.187
_refine_diff_density_rms 0.311
_refine_ls_extinction_coef 0.000143(12)
_refine_ls_extinction_expression Fc^*^=kFc[1+0.001xFc^2^\l^3^/sin(2\q)]^-1/4^
_refine_ls_extinction_method SHELXL
_refine_ls_goodness_of_fit_ref 1.130
_refine_ls_hydrogen_treatment none
_refine_ls_matrix_type full
_refine_ls_number_parameters 185
_refine_ls_number_reflns 3199
_refine_ls_number_restraints 20
_refine_ls_restrained_S_all 1.127
_refine_ls_R_factor_all 0.0949
_refine_ls_R_factor_gt 0.0899
_refine_ls_shift/su_max 0.001
_refine_ls_shift/su_mean 0.000
_refine_ls_structure_factor_coef Fsqd
_refine_ls_weighting_details 'calc w=1/[\s^2^(Fo^2^)+(0.1088P)^2^+455.2567P] where P=(Fo^2^+2Fc^2^)/3'
_refine_ls_weighting_scheme calc
_refine_ls_wR_factor_gt 0.2504
_refine_ls_wR_factor_ref 0.2537
_reflns_number_gt 2893
_reflns_number_total 3199
_reflns_threshold_expression >2\s(I)
_cod_data_source_file c7cc02134h2.cif
_cod_data_source_block daifn-6-twin
_cod_depositor_comments
;
The following automatic conversions were performed:

'_exptl_crystal_density_meas' value 'none' was changed to '?' - the
value is perceived as not measured.

Automatic conversion script
Id: cif_fix_values 4973 2017-02-22 13:04:09Z antanas 
;
_cod_original_formula_sum 'C20 H25 Cl N O5 Pb1.50'
_cod_database_code 7120053

loop_
_symmetry_equiv_pos_as_xyz
'x, y, z'
'-y, x, z'
'-x, -y, z'
'y, -x, z'
'x+1/2, y+1/2, z+1/2'
'-y+1/2, x+1/2, z+1/2'
'-x+1/2, -y+1/2, z+1/2'
'y+1/2, -x+1/2, z+1/2'
'-x, -y, -z'
'y, -x, -z'
'x, y, -z'
'-y, x, -z'
'-x+1/2, -y+1/2, -z+1/2'
'y+1/2, -x+1/2, -z+1/2'
'x+1/2, y+1/2, -z+1/2'
'-y+1/2, x+1/2, -z+1/2'

loop_
_atom_site_label
_atom_site_type_symbol
_atom_site_fract_x
_atom_site_fract_y
_atom_site_fract_z
_atom_site_U_iso_or_equiv
_atom_site_adp_type
_atom_site_occupancy
_atom_site_symmetry_multiplicity
_atom_site_calc_flag
_atom_site_refinement_flags
_atom_site_disorder_assembly
_atom_site_disorder_group
Pb1 Pb 0.474357(12) 0.070772(12) 0.0000 0.03305(12) Uani 1 2 d S . .
Pb2 Pb 0.48168(6) 0.13923(5) 0.5000 0.0846(5) Uani 0.50 2 d SP . .
Cl1 Cl 0.47620(7) 0.05185(8) -0.5000 0.0320(6) Uani 1 2 d S . .
O3 O 0.4866(7) 0.2204(9) 0.5000 0.190(12) Uani 1 2 d S . .
O1 O 0.5265(2) 0.11686(19) 0.1837(15) 0.068(2) Uani 1 1 d . . .
O2 O 0.4366(2) 0.13042(19) 0.1843(12) 0.0595(19) Uani 1 1 d . . .
C1 C 0.5400(4) 0.1290(4) 0.0000 0.045(4) Uani 1 2 d S . .
C2 C 0.5730(3) 0.1588(4) 0.0000 0.036(3) Uani 1 2 d S . .
C5 C 0.6339(5) 0.2184(4) 0.0000 0.052(4) Uani 1 2 d S . .
C6 C 0.6648(5) 0.2500(5) 0.0000 0.072(6) Uani 1 2 d S . .
C7 C 0.4244(3) 0.1445(3) 0.0000 0.035(3) Uani 1 2 d S . .
C8 C 0.3959(4) 0.1791(4) 0.0000 0.044(4) Uani 1 2 d S . .
C11 C 0.3421(5) 0.2411(5) 0.0000 0.063(3) Uani 1 2 d SU . .
C12 C 0.7248(4) 0.3106(5) 0.0000 0.073(6) Uani 1 2 d S . .
C3 C 0.5987(5) 0.1614(6) -0.222(4) 0.053(6) Uani 0.50 1 d P A 1
C4 C 0.6285(6) 0.1930(5) -0.211(3) 0.043(5) Uani 0.50 1 d P A 1
C9 C 0.3930(5) 0.2021(6) 0.162(3) 0.046(5) Uani 0.50 1 d P . 1
C10 C 0.3663(6) 0.2356(6) 0.165(4) 0.054(3) Uani 0.50 1 d PU . 1
C13 C 0.7016(9) 0.3074(9) 0.220(6) 0.097(9) Uiso 0.50 1 d P . 1
C14 C 0.6683(9) 0.2741(7) 0.205(4) 0.104(8) Uani 0.50 1 d P . 1
C3' C 0.5786(7) 0.1828(7) -0.164(5) 0.084(7) Uani 0.50 1 d P . 2
C4' C 0.6064(7) 0.2155(7) -0.157(3) 0.069(6) Uani 0.50 1 d P . 2
C9' C 0.3719(6) 0.1839(6) 0.189(5) 0.062(6) Uani 0.50 1 d P . 2
C10' C 0.3432(6) 0.2150(6) 0.210(4) 0.060(4) Uani 0.50 1 d PU . 2
C13' C 0.7271(9) 0.2799(9) 0.153(6) 0.090(8) Uiso 0.50 1 d P . 2
C14' C 0.6935(9) 0.2485(9) 0.140(6) 0.094(9) Uiso 0.50 1 d P . 2

loop_
_atom_site_aniso_label
_atom_site_aniso_U_11
_atom_site_aniso_U_22
_atom_site_aniso_U_33
_atom_site_aniso_U_23
_atom_site_aniso_U_13
_atom_site_aniso_U_12
Pb1 0.0264(2) 0.0258(2) 0.0470(3) 0.000 0.000 0.00077(16)
Pb2 0.0914(10) 0.0786(9) 0.0836(11) 0.000 0.000 0.0059(8)
Cl1 0.0288(11) 0.0276(11) 0.0397(15) 0.000 0.000 -0.0029(10)
O3 0.110(14) 0.29(3) 0.17(2) 0.000 0.000 0.002(18)
O1 0.066(4) 0.053(3) 0.083(5) -0.030(4) 0.022(4) -0.032(3)
O2 0.078(4) 0.058(3) 0.043(4) 0.009(3) -0.008(4) 0.046(3)
C1 0.029(5) 0.027(5) 0.080(10) 0.000 0.000 0.000(5)
C2 0.021(5) 0.046(6) 0.042(7) 0.000 0.000 0.000(5)
C5 0.072(8) 0.054(7) 0.029(7) 0.000 0.000 -0.034(6)
C6 0.058(8) 0.052(8) 0.106(15) 0.000 0.000 -0.029(7)
C7 0.024(5) 0.029(5) 0.054(8) 0.000 0.000 0.002(4)
C8 0.029(5) 0.029(5) 0.074(9) 0.000 0.000 0.012(5)
C11 0.061(5) 0.059(5) 0.070(5) 0.000 0.000 0.014(5)
C12 0.050(7) 0.073(9) 0.097(14) 0.000 0.000 -0.042(7)
C3 0.036(8) 0.052(10) 0.070(14) 0.007(11) -0.005(10) -0.008(8)
C4 0.062(10) 0.048(9) 0.018(8) 0.006(7) -0.013(8) -0.023(8)
C9 0.046(9) 0.059(10) 0.033(9) -0.004(9) -0.012(8) 0.017(8)
C10 0.054(6) 0.052(6) 0.055(5) -0.006(5) 0.004(4) 0.011(5)
C14 0.174(18) 0.109(13) 0.030(12) 0.000(11) -0.009(13) -0.110(12)
C3' 0.101(13) 0.078(11) 0.072(15) -0.022(12) 0.020(13) -0.073(10)
C4' 0.099(13) 0.081(12) 0.028(9) -0.026(9) 0.032(10) -0.054(11)
C9' 0.041(9) 0.065(11) 0.082(16) -0.016(12) 0.007(11) 0.026(9)
C10' 0.057(6) 0.060(6) 0.062(5) -0.005(4) -0.001(5) 0.013(5)

loop_
_atom_type_symbol
_atom_type_description
_atom_type_scat_dispersion_real
_atom_type_scat_dispersion_imag
_atom_type_scat_source
Pb Pb -4.0753 8.5060 'International Tables Vol C Tables 4.2.6.8 and 6.1.1.4'
Cl Cl 0.3639 0.7018 'International Tables Vol C Tables 4.2.6.8 and 6.1.1.4'
O O 0.0492 0.0322 'International Tables Vol C Tables 4.2.6.8 and 6.1.1.4'
C C 0.0181 0.0091 'International Tables Vol C Tables 4.2.6.8 and 6.1.1.4'
N N 0.0311 0.0180 'International Tables Vol C Tables 4.2.6.8 and 6.1.1.4'
H H 0.0000 0.0000 'International Tables Vol C Tables 4.2.6.8 and 6.1.1.4'

loop_
_geom_angle_atom_site_label_1
_geom_angle_atom_site_label_2
_geom_angle_atom_site_label_3
_geom_angle
_geom_angle_site_symmetry_1
_geom_angle_site_symmetry_3
O1 Pb1 O1 50.1(4) . 11
O1 Pb1 O2 72.1(2) . .
O1 Pb1 O2 92.7(2) 11 .
O1 Pb1 O2 92.7(2) . 11
O1 Pb1 O2 72.1(2) 11 11
O2 Pb1 O2 49.7(3) . 11
O1 Pb1 Cl1 72.4(2) . 1_556
O1 Pb1 Cl1 121.70(19) 11 1_556
O2 Pb1 Cl1 76.08(16) . 1_556
O2 Pb1 Cl1 125.49(16) 11 1_556
O1 Pb1 Cl1 121.70(19) . .
O1 Pb1 Cl1 72.4(2) 11 .
O2 Pb1 Cl1 125.49(16) . .
O2 Pb1 Cl1 76.08(16) 11 .
Cl1 Pb1 Cl1 155.78(10) 1_556 .
O1 Pb1 Cl1 74.35(16) . 14_554
O1 Pb1 Cl1 74.35(16) 11 14_554
O2 Pb1 Cl1 144.35(16) . 14_554
O2 Pb1 Cl1 144.35(16) 11 14_554
Cl1 Pb1 Cl1 82.78(6) 1_556 14_554
Cl1 Pb1 Cl1 82.78(6) . 14_554
O2 Pb2 O2 101.2(3) . 11_556
O2 Pb2 O1 155.7(2) . 11_556
O2 Pb2 O1 76.1(2) 11_556 11_556
O2 Pb2 O1 76.1(2) . .
O2 Pb2 O1 155.7(2) 11_556 .
O1 Pb2 O1 96.4(4) 11_556 .
O2 Pb2 O3 99.2(3) . .
O2 Pb2 O3 99.2(3) 11_556 .
O1 Pb2 O3 105.1(3) 11_556 .
O1 Pb2 O3 105.1(3) . .
O2 Pb2 Cl1 80.77(16) . 1_556
O2 Pb2 Cl1 80.77(16) 11_556 1_556
O1 Pb2 Cl1 74.95(16) 11_556 1_556
O1 Pb2 Cl1 74.95(16) . 1_556
O3 Pb2 Cl1 179.9(5) . 1_556
Pb2 Cl1 Pb1 78.05(5) 1_554 .
Pb2 Cl1 Pb1 78.05(5) 1_554 1_554
Pb1 Cl1 Pb1 155.78(10) . 1_554
Pb2 Cl1 Pb1 152.36(10) 1_554 6_544
Pb1 Cl1 Pb1 99.67(5) . 6_544
Pb1 Cl1 Pb1 99.67(5) 1_554 6_544
C1 O1 Pb2 140.4(7) . .
C1 O1 Pb1 94.1(6) . .
Pb2 O1 Pb1 95.1(2) . .
C7 O2 Pb2 145.8(7) . .
C7 O2 Pb1 94.6(6) . .
Pb2 O2 Pb1 96.6(2) . .
O1 C1 O1 121.7(12) 11 .
O1 C1 C2 119.2(6) 11 .
O1 C1 C2 119.2(6) . .
C3' C2 C3' 100(2) . 11
C3' C2 C1 121.9(12) . .
C3' C2 C1 121.9(12) 11 .
C3' C2 C3 121.6(15) . 11
C3' C2 C3 41.2(13) 11 11
C1 C2 C3 116.3(9) . 11
C3' C2 C3 41.2(13) . .
C3' C2 C3 121.6(15) 11 .
C1 C2 C3 116.3(9) . .
C3 C2 C3 113.3(16) 11 .
C4' C5 C4' 90(2) . 11
C4' C5 C6 122.8(12) . .
C4' C5 C6 122.8(12) 11 .
C4' C5 C4 117.3(15) . 11
C4' C5 C4 45.0(12) 11 11
C6 C5 C4 118.8(9) . 11
C4' C5 C4 45.0(12) . .
C4' C5 C4 117.3(15) 11 .
C6 C5 C4 118.8(9) . .
C4 C5 C4 110.4(16) 11 .
C14' C6 C14' 82(3) . 11
C14' C6 C14 54.4(18) . .
C14' C6 C14 120(2) 11 .
C14' C6 C14 120(2) . 11
C14' C6 C14 54.4(18) 11 11
C14 C6 C14 112(2) . 11
C14' C6 C5 120.0(18) . .
C14' C6 C5 120.0(18) 11 .
C14 C6 C5 116.8(12) . .
C14 C6 C5 116.8(12) 11 .
O2 C7 O2 120.5(10) 11 .
O2 C7 C8 119.7(5) 11 .
O2 C7 C8 119.7(5) . .
C9 C8 C9 102(2) . 11
C9 C8 C9' 120.8(15) . 11
C9 C8 C9' 41.8(12) 11 11
C9 C8 C9' 41.8(12) . .
C9 C8 C9' 120.8(15) 11 .
C9' C8 C9' 108(2) 11 .
C9 C8 C7 122.1(10) . .
C9 C8 C7 122.1(10) 11 .
C9' C8 C7 117.1(11) 11 .
C9' C8 C7 117.1(11) . .
C10 C11 C10 99(2) 11 .
C10 C11 C10' 43.7(12) 11 11
C10 C11 C10' 121.5(17) . 11
C10 C11 C10' 121.5(17) 11 .
C10 C11 C10' 43.7(12) . .
C10' C11 C10' 110(2) 11 .
C10 C11 C12 122.4(12) 11 10_565
C10 C11 C12 122.4(12) . 10_565
C10' C11 C12 116.1(11) 11 10_565
C10' C11 C12 116.1(11) . 10_565
C13' C12 C13' 83(3) 11 .
C13' C12 C13 53.7(17) 11 11
C13' C12 C13 123(2) . 11
C13' C12 C13 123(2) 11 .
C13' C12 C13 53.7(17) . .
C13 C12 C13 118(3) 11 .
C13' C12 C11 117.9(16) 11 2_655
C13' C12 C11 117.9(16) . 2_655
C13 C12 C11 115.1(14) 11 2_655
C13 C12 C11 115.1(14) . 2_655
C4 C3 C2 112.2(17) . .
C3 C4 C5 121.5(16) . .
C8 C9 C10 123.0(18) . .
C8 C9 C9 38.9(10) . 11
C10 C9 C9 90.6(12) . 11
C11 C10 C9 120.0(19) . .
C11 C10 C10 40.5(11) . 11
C9 C10 C10 89.4(12) . 11
C12 C13 C14 111(2) . .
C6 C14 C13 120(2) . .
C2 C3' C4' 123(2) . .
C2 C3' C3' 40.2(12) . 11
C4' C3' C3' 88.3(14) . 11
C5 C4' C3' 122(2) . .
C5 C4' C4' 44.8(10) . 11
C3' C4' C4' 91.7(14) . 11
C8 C9' C10' 123(2) . .
C9' C10' C11 112(2) . .
C12 C13' C14' 116(3) . .
C12 C13' C13' 48.6(14) . 11
C14' C13' C13' 87.0(18) . 11
C6 C14' C13' 124(3) . .
C6 C14' C14' 49.2(16) . 11
C13' C14' C14' 93.0(18) . 11

loop_
_geom_bond_atom_site_label_1
_geom_bond_atom_site_label_2
_geom_bond_distance
_geom_bond_site_symmetry_2
Pb1 O1 2.554(7) .
Pb1 O1 2.554(7) 11
Pb1 O2 2.585(6) .
Pb1 O2 2.585(6) 11
Pb1 Cl1 3.0117(6) 1_556
Pb1 Cl1 3.0117(6) .
Pb1 Cl1 3.012(3) 14_554
Pb2 O2 2.406(7) .
Pb2 O2 2.406(7) 11_556
Pb2 O1 2.499(8) 11_556
Pb2 O1 2.499(8) .
Pb2 O3 2.70(3) .
Pb2 Cl1 2.910(3) 1_556
Cl1 Pb2 2.910(3) 1_554
Cl1 Pb1 3.0117(6) 1_554
Cl1 Pb1 3.012(3) 6_544
O1 C1 1.239(10) .
O2 C7 1.250(9) .
C1 O1 1.239(10) 11
C1 C2 1.477(17) .
C2 C3' 1.27(3) .
C2 C3' 1.27(3) 11
C2 C3 1.56(2) 11
C2 C3 1.56(2) .
C5 C4' 1.31(2) .
C5 C4' 1.31(2) 11
C5 C6 1.47(2) .
C5 C4 1.512(19) 11
C5 C4 1.512(19) .
C6 C14' 1.26(3) .
C6 C14' 1.26(3) 11
C6 C14 1.46(2) .
C6 C14 1.46(2) 11
C7 O2 1.250(9) 11
C7 C8 1.490(16) .
C8 C9 1.23(2) .
C8 C9 1.23(2) 11
C8 C9' 1.38(3) 11
C8 C9' 1.38(3) .
C11 C10 1.27(2) 11
C11 C10 1.27(2) .
C11 C10' 1.51(3) 11
C11 C10' 1.51(3) .
C11 C12 1.54(2) 10_565
C12 C13' 1.36(3) 11
C12 C13' 1.36(3) .
C12 C13 1.51(4) 11
C12 C13 1.51(4) .
C12 C11 1.54(2) 2_655
C3 C4 1.45(3) .
C9 C10 1.42(3) .
C9 C9 1.91(4) 11
C10 C10 1.94(5) 11
C13 C14 1.56(4) .
C3' C4' 1.43(3) .
C3' C3' 1.94(6) 11
C4' C4' 1.85(4) 11
C9' C10' 1.41(3) .
C13' C14' 1.53(4) .
C13' C13' 1.81(7) 11
C14' C14' 1.65(7) 11
